data_4326407
loop_
_publ_author_name
'Sarvendra Kumar'
'B. D. Gupta'

_publ_section_title
;
 Intriguing Two-Dimensional Assembly of Cobaloxime with a [Zn2(OOCR)4]
 Center
;
_journal_name_full 'Inorganic Chemistry'
_journal_page_first 9207
_journal_page_last 9209
_journal_paper_doi 10.1021/ic201435j
_journal_volume 50
_journal_year 2011
_chemical_formula_sum 'C15 H22 Co N5 O6'
_chemical_formula_weight 427.31
_chemical_name_systematic
;
 ?
;
_space_group_IT_number 14
_symmetry_cell_setting monoclinic
_symmetry_space_group_name_Hall '-P 2yn'
_symmetry_space_group_name_H-M 'P 1 21/n 1'
_atom_sites_solution_hydrogens geom
_atom_sites_solution_primary direct
_atom_sites_solution_secondary difmap
_audit_creation_method SHELXL-97
_cell_angle_alpha 90.00
_cell_angle_beta 92.741(5)
_cell_angle_gamma 90.00
_cell_formula_units_Z 8
_cell_length_a 8.042(3)
_cell_length_b 33.383(10)
_cell_length_c 13.643(4)
_cell_measurement_reflns_used 2969
_cell_measurement_temperature 100(2)
_cell_measurement_theta_max 25.56
_cell_measurement_theta_min 2.36
_cell_volume 3658(2)
_computing_cell_refinement 'Bruker SMART'
_computing_data_collection 'Bruker SMART'
_computing_data_reduction 'Bruker SAINT'
_computing_molecular_graphics 'Bruker SHELXTL'
_computing_publication_material 'Bruker SHELXTL'
_computing_structure_refinement 'SHELXL-97 (Sheldrick, 1997)'
_computing_structure_solution 'Bruker SHELXTL'
_diffrn_ambient_temperature 100(2)
_diffrn_measured_fraction_theta_full 0.992
_diffrn_measured_fraction_theta_max 0.992
_diffrn_measurement_device_type 'CCD area detector'
_diffrn_measurement_method 'phi and omega scans'
_diffrn_radiation_monochromator graphite
_diffrn_radiation_source 'fine-focus sealed tube'
_diffrn_radiation_type MoK\a
_diffrn_radiation_wavelength 0.71073
_diffrn_reflns_av_R_equivalents 0.0591
_diffrn_reflns_av_sigmaI/netI 0.0716
_diffrn_reflns_limit_h_max 9
_diffrn_reflns_limit_h_min -9
_diffrn_reflns_limit_k_max 37
_diffrn_reflns_limit_k_min -40
_diffrn_reflns_limit_l_max 16
_diffrn_reflns_limit_l_min -8
_diffrn_reflns_number 19390
_diffrn_reflns_theta_full 25.50
_diffrn_reflns_theta_max 25.50
_diffrn_reflns_theta_min 1.93
_exptl_absorpt_coefficient_mu 0.982
_exptl_absorpt_correction_T_max 0.8130
_exptl_absorpt_correction_T_min 0.7844
_exptl_absorpt_correction_type multi-scan
_exptl_absorpt_process_details SADABS
_exptl_crystal_colour orange
_exptl_crystal_density_diffrn 1.552
_exptl_crystal_description prism
_exptl_crystal_F_000 1776
_exptl_crystal_size_max 0.26
_exptl_crystal_size_mid 0.24
_exptl_crystal_size_min 0.22
_refine_diff_density_max 0.855
_refine_diff_density_min -0.556
_refine_diff_density_rms 0.105
_refine_ls_extinction_method none
_refine_ls_goodness_of_fit_ref 1.037
_refine_ls_hydrogen_treatment constr
_refine_ls_matrix_type full
_refine_ls_number_parameters 487
_refine_ls_number_reflns 6753
_refine_ls_number_restraints 0
_refine_ls_restrained_S_all 1.037
_refine_ls_R_factor_all 0.0775
_refine_ls_R_factor_gt 0.0560
_refine_ls_shift/su_max 0.001
_refine_ls_shift/su_mean 0.000
_refine_ls_structure_factor_coef Fsqd
_refine_ls_weighting_details 'calc w=1/[\s^2^(Fo^2^)+(0.0810P)^2^+0.8460P] where P=(Fo^2^+2Fc^2^)/3'
_refine_ls_weighting_scheme calc
_refine_ls_wR_factor_gt 0.1390
_refine_ls_wR_factor_ref 0.1558
_reflns_number_gt 5058
_reflns_number_total 6753
_reflns_threshold_expression >2sigma(I)
_cod_data_source_file ic201435j_si_001.cif
_cod_data_source_block 10janam
_cod_original_cell_volume 3658.3(19)
_cod_database_code 4326407

loop_
_symmetry_equiv_pos_as_xyz
'x, y, z'
'-x+1/2, y+1/2, -z+1/2'
'-x, -y, -z'
'x-1/2, -y-1/2, z-1/2'

loop_
_atom_site_label
_atom_site_type_symbol
_atom_site_fract_x
_atom_site_fract_y
_atom_site_fract_z
_atom_site_U_iso_or_equiv
_atom_site_adp_type
_atom_site_occupancy
_atom_site_symmetry_multiplicity
_atom_site_calc_flag
_atom_site_refinement_flags
Co2 Co 0.43633(6) 0.495055(15) 0.76647(4) 0.01441(16) Uani 1 1 d .
Co1 Co 0.36100(6) 0.193682(16) 0.59897(4) 0.01730(17) Uani 1 1 d .
O3 O 0.5132(3) 0.19183(8) 0.7916(2) 0.0212(6) Uani 1 1 d .
O9 O 0.2581(3) 0.47796(8) 0.9353(2) 0.0223(6) Uani 1 1 d .
H04 H 0.3423 0.4631 0.9411 0.033 Uiso 1 1 calc R
O10 O 0.3465(3) 0.54685(8) 0.60630(19) 0.0198(6) Uani 1 1 d .
O7 O 0.5261(3) 0.44229(8) 0.9249(2) 0.0221(6) Uani 1 1 d .
O8 O 0.6317(3) 0.51560(8) 0.6028(2) 0.0223(6) Uani 1 1 d .
H03 H 0.5458 0.5298 0.5945 0.033 Uiso 1 1 calc R
O6 O 0.6629(4) 0.39198(9) 0.5930(2) 0.0358(8) Uani 1 1 d .
O1 O 0.2224(3) 0.22205(8) 0.7770(2) 0.0246(7) Uani 1 1 d .
H02 H 0.3140 0.2120 0.7964 0.037 Uiso 1 1 calc R
O11 O 0.0987(5) 0.31655(10) 0.5580(2) 0.0467(10) Uani 1 1 d .
O4 O 0.4870(4) 0.16436(9) 0.4215(2) 0.0272(7) Uani 1 1 d .
H01 H 0.3968 0.1754 0.4036 0.041 Uiso 1 1 calc R
O5 O 0.6264(4) 0.37833(9) 0.4323(2) 0.0297(7) Uani 1 1 d .
H06 H 0.6570 0.4022 0.4254 0.045 Uiso 1 1 calc R
O2 O 0.2059(4) 0.19406(9) 0.4060(2) 0.0285(7) Uani 1 1 d .
O12 O 0.1189(4) 0.35702(8) 0.4288(2) 0.0318(8) Uani 1 1 d .
H05 H 0.0810 0.3371 0.3975 0.048 Uiso 1 1 calc R
C5 C 0.6576(5) 0.16191(11) 0.6684(3) 0.0200(9) Uani 1 1 d .
N5 N 0.4617(4) 0.24931(9) 0.5779(2) 0.0159(7) Uani 1 1 d .
N10 N 0.3280(4) 0.44726(9) 0.6925(2) 0.0147(7) Uani 1 1 d .
N7 N 0.6196(4) 0.49294(9) 0.6855(2) 0.0176(7) Uani 1 1 d .
N8 N 0.3049(4) 0.53249(9) 0.6946(2) 0.0164(7) Uani 1 1 d .
N6 N 0.5725(4) 0.45868(9) 0.8398(2) 0.0172(7) Uani 1 1 d .
C11 C 0.5727(5) 0.32694(12) 0.5435(3) 0.0185(9) Uani 1 1 d .
N4 N 0.5130(4) 0.16855(10) 0.5188(3) 0.0213(8) Uani 1 1 d .
C17 C 0.7387(5) 0.46890(11) 0.7105(3) 0.0188(9) Uani 1 1 d .
C7 C 0.8022(5) 0.15043(13) 0.7331(3) 0.0278(10) Uani 1 1 d .
H7A H 0.7826 0.1585 0.8006 0.042 Uiso 1 1 calc R
H7B H 0.9022 0.1638 0.7111 0.042 Uiso 1 1 calc R
H7C H 0.8176 0.1213 0.7305 0.042 Uiso 1 1 calc R
C25 C 0.2434(5) 0.41829(12) 0.5378(3) 0.0198(9) Uani 1 1 d .
H25 H 0.2310 0.4210 0.4685 0.024 Uiso 1 1 calc R
N3 N 0.5264(4) 0.18086(9) 0.6971(3) 0.0185(7) Uani 1 1 d .
C16 C 0.7108(5) 0.44798(12) 0.8027(3) 0.0195(9) Uani 1 1 d .
C12 C 0.5348(5) 0.30151(12) 0.4674(3) 0.0200(9) Uani 1 1 d .
H12 H 0.5460 0.3102 0.4017 0.024 Uiso 1 1 calc R
C14 C 0.6272(5) 0.36952(13) 0.5269(3) 0.0230(10) Uani 1 1 d .
C21 C 0.1671(5) 0.54327(11) 0.7334(3) 0.0178(9) Uani 1 1 d .
N9 N 0.2627(4) 0.49885(9) 0.8519(2) 0.0165(7) Uani 1 1 d .
N2 N 0.1917(4) 0.20433(10) 0.5010(3) 0.0208(8) Uani 1 1 d .
C13 C 0.4802(5) 0.26321(12) 0.4861(3) 0.0210(9) Uani 1 1 d .
H13 H 0.4545 0.2459 0.4322 0.025 Uiso 1 1 calc R
N1 N 0.2009(4) 0.21723(10) 0.6777(2) 0.0197(8) Uani 1 1 d .
C26 C 0.1995(5) 0.38308(12) 0.5824(3) 0.0198(9) Uani 1 1 d .
C29 C 0.1314(5) 0.34847(13) 0.5230(3) 0.0226(9) Uani 1 1 d .
C23 C 0.0453(5) 0.57099(12) 0.6840(3) 0.0234(9) Uani 1 1 d .
H23A H 0.0881 0.5800 0.6217 0.035 Uiso 1 1 calc R
H23B H 0.0282 0.5942 0.7264 0.035 Uiso 1 1 calc R
H23C H -0.0609 0.5570 0.6715 0.035 Uiso 1 1 calc R
C27 C 0.2204(5) 0.38036(12) 0.6836(3) 0.0218(9) Uani 1 1 d .
H27 H 0.1910 0.3566 0.7168 0.026 Uiso 1 1 calc R
C15 C 0.2591(5) 0.13989(12) 0.6220(3) 0.0229(9) Uani 1 1 d .
H15A H 0.1663 0.1428 0.6654 0.034 Uiso 1 1 calc R
H15B H 0.3432 0.1220 0.6525 0.034 Uiso 1 1 calc R
H15C H 0.2179 0.1285 0.5591 0.034 Uiso 1 1 calc R
C6 C 0.6460(5) 0.15417(12) 0.5622(3) 0.0224(9) Uani 1 1 d .
C18 C 0.8284(6) 0.41749(14) 0.8470(4) 0.0322(11) Uani 1 1 d .
H18A H 0.7853 0.4075 0.9083 0.048 Uiso 1 1 calc R
H18B H 0.9377 0.4298 0.8605 0.048 Uiso 1 1 calc R
H18C H 0.8393 0.3952 0.8010 0.048 Uiso 1 1 calc R
C24 C 0.3056(5) 0.44968(12) 0.5948(3) 0.0171(8) Uani 1 1 d .
H24 H 0.3337 0.4740 0.5632 0.021 Uiso 1 1 calc R
C28 C 0.2853(5) 0.41312(12) 0.7355(3) 0.0224(9) Uani 1 1 d .
H28 H 0.2998 0.4111 0.8049 0.027 Uiso 1 1 calc R
C10 C 0.5580(5) 0.31316(12) 0.6380(3) 0.0194(9) Uani 1 1 d .
H10 H 0.5860 0.3300 0.6924 0.023 Uiso 1 1 calc R
C9 C 0.5019(5) 0.27441(12) 0.6526(3) 0.0198(9) Uani 1 1 d .
H9 H 0.4914 0.2652 0.7179 0.024 Uiso 1 1 calc R
C19 C 0.8901(5) 0.46352(13) 0.6525(4) 0.0267(10) Uani 1 1 d .
H19A H 0.8812 0.4805 0.5939 0.040 Uiso 1 1 calc R
H19B H 0.8991 0.4354 0.6327 0.040 Uiso 1 1 calc R
H19C H 0.9893 0.4711 0.6927 0.040 Uiso 1 1 calc R
C3 C -0.0672(5) 0.25227(13) 0.6847(4) 0.0296(11) Uani 1 1 d .
H3A H -0.0365 0.2544 0.7549 0.044 Uiso 1 1 calc R
H3B H -0.1723 0.2376 0.6758 0.044 Uiso 1 1 calc R
H3C H -0.0803 0.2792 0.6566 0.044 Uiso 1 1 calc R
C4 C -0.0829(5) 0.23418(14) 0.4606(4) 0.0330(11) Uani 1 1 d .
H4A H -0.0609 0.2258 0.3936 0.049 Uiso 1 1 calc R
H4B H -0.0972 0.2633 0.4623 0.049 Uiso 1 1 calc R
H4C H -0.1845 0.2211 0.4814 0.049 Uiso 1 1 calc R
C20 C 0.1440(5) 0.52434(11) 0.8281(3) 0.0177(9) Uani 1 1 d .
C2 C 0.0598(5) 0.22249(12) 0.5280(3) 0.0224(9) Uani 1 1 d .
C30 C 0.5444(5) 0.54185(12) 0.8344(3) 0.0191(9) Uani 1 1 d .
H30A H 0.6490 0.5482 0.8036 0.029 Uiso 1 1 calc R
H30B H 0.5676 0.5353 0.9037 0.029 Uiso 1 1 calc R
H30C H 0.4698 0.5650 0.8291 0.029 Uiso 1 1 calc R
C22 C 0.0032(5) 0.53265(13) 0.8913(3) 0.0250(10) Uani 1 1 d .
H22A H 0.0142 0.5161 0.9506 0.038 Uiso 1 1 calc R
H22B H -0.1020 0.5263 0.8554 0.038 Uiso 1 1 calc R
H22C H 0.0042 0.5610 0.9098 0.038 Uiso 1 1 calc R
C1 C 0.0661(5) 0.23045(12) 0.6344(3) 0.0198(9) Uani 1 1 d .
C8 C 0.7706(5) 0.13016(14) 0.5085(4) 0.0317(11) Uani 1 1 d .
H8A H 0.7367 0.1291 0.4386 0.047 Uiso 1 1 calc R
H8B H 0.7761 0.1029 0.5353 0.047 Uiso 1 1 calc R
H8C H 0.8804 0.1428 0.5167 0.047 Uiso 1 1 calc R

loop_
_atom_site_aniso_label
_atom_site_aniso_U_11
_atom_site_aniso_U_22
_atom_site_aniso_U_33
_atom_site_aniso_U_23
_atom_site_aniso_U_13
_atom_site_aniso_U_12
Co2 0.0155(3) 0.0146(3) 0.0134(3) 0.0002(2) 0.0038(2) 0.0003(2)
Co1 0.0174(3) 0.0155(3) 0.0192(3) 0.0013(2) 0.0031(2) -0.0003(2)
O3 0.0250(15) 0.0199(15) 0.0188(15) 0.0033(12) 0.0005(13) 0.0041(12)
O9 0.0236(15) 0.0260(16) 0.0177(15) 0.0054(13) 0.0064(12) 0.0017(12)
O10 0.0276(15) 0.0180(15) 0.0145(15) 0.0029(12) 0.0077(12) -0.0003(12)
O7 0.0275(15) 0.0244(16) 0.0147(14) 0.0073(13) 0.0040(12) 0.0035(12)
O8 0.0255(15) 0.0226(15) 0.0194(16) 0.0052(13) 0.0087(13) -0.0010(12)
O6 0.053(2) 0.0222(17) 0.0319(19) 0.0007(15) -0.0028(16) -0.0132(15)
O1 0.0248(15) 0.0308(17) 0.0187(16) 0.0070(13) 0.0052(13) 0.0062(13)
O11 0.078(3) 0.032(2) 0.030(2) -0.0005(16) 0.0064(19) -0.0262(19)
O4 0.0326(17) 0.0269(17) 0.0223(17) -0.0039(14) 0.0030(14) -0.0016(13)
O5 0.0437(19) 0.0193(16) 0.0269(17) 0.0060(13) 0.0102(15) -0.0066(13)
O2 0.0384(18) 0.0297(17) 0.0168(16) -0.0018(13) -0.0036(14) -0.0045(14)
O12 0.055(2) 0.0167(16) 0.0230(17) -0.0013(13) -0.0079(15) -0.0085(14)
C5 0.0154(19) 0.013(2) 0.032(2) 0.0014(18) 0.0038(18) -0.0007(15)
N5 0.0132(16) 0.0168(17) 0.0178(18) 0.0005(14) 0.0020(14) -0.0006(13)
N10 0.0142(16) 0.0128(16) 0.0175(18) 0.0003(14) 0.0054(14) 0.0011(13)
N7 0.0209(17) 0.0170(17) 0.0153(18) 0.0003(14) 0.0062(14) -0.0015(14)
N8 0.0214(17) 0.0148(17) 0.0130(17) -0.0009(14) 0.0008(14) -0.0041(13)
N6 0.0205(18) 0.0179(17) 0.0132(17) 0.0009(14) -0.0001(14) 0.0012(13)
C11 0.0145(19) 0.016(2) 0.025(2) 0.0022(18) 0.0069(17) 0.0010(15)
N4 0.0242(19) 0.0160(18) 0.024(2) -0.0027(15) 0.0041(16) -0.0058(14)
C17 0.017(2) 0.017(2) 0.022(2) -0.0073(17) 0.0043(17) -0.0004(16)
C7 0.017(2) 0.027(2) 0.039(3) 0.007(2) 0.001(2) 0.0015(17)
C25 0.020(2) 0.025(2) 0.015(2) 0.0010(18) 0.0017(17) -0.0014(17)
N3 0.0198(17) 0.0149(17) 0.0210(19) 0.0049(15) 0.0042(15) -0.0007(13)
C16 0.021(2) 0.016(2) 0.022(2) -0.0014(17) -0.0013(18) 0.0016(16)
C12 0.022(2) 0.019(2) 0.020(2) 0.0058(18) 0.0077(18) 0.0003(16)
C14 0.018(2) 0.023(2) 0.028(3) 0.003(2) 0.0063(19) -0.0021(17)
C21 0.0154(19) 0.014(2) 0.024(2) -0.0067(17) 0.0007(17) -0.0004(15)
N9 0.0185(17) 0.0193(18) 0.0119(17) -0.0017(14) 0.0022(14) -0.0035(13)
N2 0.0217(18) 0.0184(18) 0.0218(19) 0.0042(15) -0.0034(15) -0.0064(14)
C13 0.025(2) 0.022(2) 0.017(2) -0.0031(18) 0.0076(18) -0.0003(17)
N1 0.0195(17) 0.0208(18) 0.0191(19) 0.0064(15) 0.0049(15) -0.0014(14)
C26 0.019(2) 0.016(2) 0.024(2) 0.0010(18) 0.0024(18) 0.0019(16)
C29 0.022(2) 0.024(2) 0.022(2) 0.0003(19) 0.0050(19) -0.0032(17)
C23 0.022(2) 0.023(2) 0.026(2) -0.0006(19) -0.0009(18) 0.0051(17)
C27 0.024(2) 0.021(2) 0.021(2) 0.0037(18) 0.0048(18) -0.0028(17)
C15 0.020(2) 0.017(2) 0.032(3) 0.0032(19) 0.0005(19) -0.0011(16)
C6 0.022(2) 0.014(2) 0.033(3) -0.0032(18) 0.0073(19) -0.0042(16)
C18 0.029(2) 0.034(3) 0.034(3) 0.007(2) 0.003(2) 0.013(2)
C24 0.0180(19) 0.019(2) 0.015(2) 0.0009(17) 0.0038(16) -0.0021(16)
C28 0.026(2) 0.023(2) 0.018(2) 0.0046(18) 0.0043(18) -0.0005(18)
C10 0.020(2) 0.018(2) 0.020(2) -0.0051(18) 0.0002(18) 0.0003(16)
C9 0.023(2) 0.021(2) 0.016(2) 0.0020(18) 0.0028(17) 0.0010(17)
C19 0.020(2) 0.022(2) 0.039(3) -0.002(2) 0.007(2) 0.0007(17)
C3 0.024(2) 0.027(2) 0.039(3) 0.011(2) 0.011(2) 0.0044(18)
C4 0.025(2) 0.030(3) 0.043(3) 0.009(2) -0.008(2) -0.0015(19)
C20 0.0161(19) 0.017(2) 0.020(2) -0.0042(17) 0.0029(17) -0.0027(16)
C2 0.019(2) 0.017(2) 0.031(3) 0.0090(19) 0.0016(19) -0.0019(17)
C30 0.022(2) 0.019(2) 0.017(2) -0.0045(17) 0.0045(17) -0.0012(16)
C22 0.024(2) 0.024(2) 0.028(2) 0.0009(19) 0.0091(19) 0.0029(17)
C1 0.0160(19) 0.016(2) 0.028(2) 0.0072(18) 0.0064(18) 0.0006(16)
C8 0.026(2) 0.029(3) 0.041(3) -0.006(2) 0.010(2) 0.0016(19)

loop_
_atom_type_symbol
_atom_type_description
_atom_type_scat_dispersion_real
_atom_type_scat_dispersion_imag
_atom_type_scat_source
C C 0.0033 0.0016 'International Tables Vol C Tables 4.2.6.8 and 6.1.1.4'
H H 0.0000 0.0000 'International Tables Vol C Tables 4.2.6.8 and 6.1.1.4'
N N 0.0061 0.0033 'International Tables Vol C Tables 4.2.6.8 and 6.1.1.4'
O O 0.0106 0.0060 'International Tables Vol C Tables 4.2.6.8 and 6.1.1.4'
Co Co 0.3494 0.9721 'International Tables Vol C Tables 4.2.6.8 and 6.1.1.4'

loop_
_geom_angle_atom_site_label_1
_geom_angle_atom_site_label_2
_geom_angle_atom_site_label_3
_geom_angle
N9 Co2 N8 82.05(14)
N9 Co2 N7 176.66(14)
N8 Co2 N7 98.92(14)
N9 Co2 N6 98.33(14)
N8 Co2 N6 178.35(14)
N7 Co2 N6 80.61(14)
N9 Co2 C30 88.82(15)
N8 Co2 C30 86.75(15)
N7 Co2 C30 88.05(15)
N6 Co2 C30 91.65(16)
N9 Co2 N10 92.68(13)
N8 Co2 N10 92.59(13)
N7 Co2 N10 90.47(13)
N6 Co2 N10 89.00(13)
C30 Co2 N10 178.27(15)
N4 Co1 N1 177.42(14)
N4 Co1 N3 81.70(15)
N1 Co1 N3 99.62(15)
N4 Co1 N2 97.98(15)
N1 Co1 N2 80.61(15)
N3 Co1 N2 177.62(14)
N4 Co1 C15 88.46(16)
N1 Co1 C15 89.36(16)
N3 Co1 C15 88.02(16)
N2 Co1 C15 89.61(16)
N4 Co1 N5 92.92(13)
N1 Co1 N5 89.26(13)
N3 Co1 N5 92.01(13)
N2 Co1 N5 90.37(13)
C15 Co1 N5 178.61(15)
N9 O9 H04 109.5
N7 O8 H03 109.5
N1 O1 H02 109.5
N4 O4 H01 109.5
C14 O5 H06 109.5
C29 O12 H05 109.5
N3 C5 C6 111.5(4)
N3 C5 C7 124.8(4)
C6 C5 C7 123.7(4)
C9 N5 C13 117.1(3)
C9 N5 Co1 122.7(3)
C13 N5 Co1 120.2(3)
C28 N10 C24 117.6(3)
C28 N10 Co2 123.9(3)
C24 N10 Co2 118.3(3)
C17 N7 O8 119.0(3)
C17 N7 Co2 117.5(3)
O8 N7 Co2 123.5(2)
C21 N8 O10 121.0(3)
C21 N8 Co2 116.1(3)
O10 N8 Co2 122.9(2)
C16 N6 O7 120.1(3)
C16 N6 Co2 117.2(3)
O7 N6 Co2 122.6(2)
C12 C11 C10 118.5(4)
C12 C11 C14 121.9(4)
C10 C11 C14 119.6(4)
C6 N4 O4 120.1(3)
C6 N4 Co1 116.6(3)
O4 N4 Co1 123.3(3)
N7 C17 C16 112.6(3)
N7 C17 C19 123.4(4)
C16 C17 C19 124.1(4)
C5 C7 H7A 109.5
C5 C7 H7B 109.5
H7A C7 H7B 109.5
C5 C7 H7C 109.5
H7A C7 H7C 109.5
H7B C7 H7C 109.5
C26 C25 C24 119.5(4)
C26 C25 H25 120.3
C24 C25 H25 120.3
C5 N3 O3 121.3(3)
C5 N3 Co1 116.6(3)
O3 N3 Co1 122.0(2)
N6 C16 C17 112.0(3)
N6 C16 C18 124.6(4)
C17 C16 C18 123.4(4)
C11 C12 C13 119.8(4)
C11 C12 H12 120.1
C13 C12 H12 120.1
O6 C14 O5 125.8(4)
O6 C14 C11 122.6(4)
O5 C14 C11 111.6(4)
N8 C21 C20 112.8(3)
N8 C21 C23 123.0(4)
C20 C21 C23 124.2(3)
C20 N9 O9 120.1(3)
C20 N9 Co2 116.6(3)
O9 N9 Co2 123.3(2)
C2 N2 O2 120.1(3)
C2 N2 Co1 117.3(3)
O2 N2 Co1 122.6(3)
N5 C13 C12 122.7(4)
N5 C13 H13 118.7
C12 C13 H13 118.7
C1 N1 O1 118.6(3)
C1 N1 Co1 117.6(3)
O1 N1 Co1 123.7(2)
C25 C26 C27 118.3(4)
C25 C26 C29 120.9(4)
C27 C26 C29 120.8(4)
O11 C29 O12 124.9(4)
O11 C29 C26 123.3(4)
O12 C29 C26 111.7(4)
C21 C23 H23A 109.5
C21 C23 H23B 109.5
H23A C23 H23B 109.5
C21 C23 H23C 109.5
H23A C23 H23C 109.5
H23B C23 H23C 109.5
C26 C27 C28 118.7(4)
C26 C27 H27 120.6
C28 C27 H27 120.6
Co1 C15 H15A 109.5
Co1 C15 H15B 109.5
H15A C15 H15B 109.5
Co1 C15 H15C 109.5
H15A C15 H15C 109.5
H15B C15 H15C 109.5
N4 C6 C5 113.5(4)
N4 C6 C8 122.2(4)
C5 C6 C8 124.2(4)
C16 C18 H18A 109.5
C16 C18 H18B 109.5
H18A C18 H18B 109.5
C16 C18 H18C 109.5
H18A C18 H18C 109.5
H18B C18 H18C 109.5
N10 C24 C25 122.8(4)
N10 C24 H24 118.6
C25 C24 H24 118.6
N10 C28 C27 123.1(4)
N10 C28 H28 118.5
C27 C28 H28 118.5
C11 C10 C9 119.2(4)
C11 C10 H10 120.4
C9 C10 H10 120.4
N5 C9 C10 122.7(4)
N5 C9 H9 118.7
C10 C9 H9 118.7
C17 C19 H19A 109.5
C17 C19 H19B 109.5
H19A C19 H19B 109.5
C17 C19 H19C 109.5
H19A C19 H19C 109.5
H19B C19 H19C 109.5
C1 C3 H3A 109.5
C1 C3 H3B 109.5
H3A C3 H3B 109.5
C1 C3 H3C 109.5
H3A C3 H3C 109.5
H3B C3 H3C 109.5
C2 C4 H4A 109.5
C2 C4 H4B 109.5
H4A C4 H4B 109.5
C2 C4 H4C 109.5
H4A C4 H4C 109.5
H4B C4 H4C 109.5
N9 C20 C21 112.3(3)
N9 C20 C22 123.1(4)
C21 C20 C22 124.6(4)
N2 C2 C1 112.1(4)
N2 C2 C4 124.5(4)
C1 C2 C4 123.4(4)
Co2 C30 H30A 109.5
Co2 C30 H30B 109.5
H30A C30 H30B 109.5
Co2 C30 H30C 109.5
H30A C30 H30C 109.5
H30B C30 H30C 109.5
C20 C22 H22A 109.5
C20 C22 H22B 109.5
H22A C22 H22B 109.5
C20 C22 H22C 109.5
H22A C22 H22C 109.5
H22B C22 H22C 109.5
N1 C1 C2 112.2(3)
N1 C1 C3 124.3(4)
C2 C1 C3 123.4(4)
C6 C8 H8A 109.5
C6 C8 H8B 109.5
H8A C8 H8B 109.5
C6 C8 H8C 109.5
H8A C8 H8C 109.5
H8B C8 H8C 109.5

loop_
_geom_bond_atom_site_label_1
_geom_bond_atom_site_label_2
_geom_bond_distance
Co2 N9 1.865(3)
Co2 N8 1.882(3)
Co2 N7 1.885(3)
Co2 N6 1.890(3)
Co2 C30 1.994(4)
Co2 N10 2.059(3)
Co1 N4 1.876(3)
Co1 N1 1.888(3)
Co1 N3 1.891(3)
Co1 N2 1.895(3)
Co1 C15 2.005(4)
Co1 N5 2.052(3)
O3 N3 1.349(4)
O9 N9 1.337(4)
O9 H04 0.8400
O10 N8 1.354(4)
O7 N6 1.352(4)
O8 N7 1.365(4)
O8 H03 0.8400
O6 C14 1.197(5)
O1 N1 1.367(4)
O1 H02 0.8400
O11 C29 1.202(5)
O4 N4 1.342(4)
O4 H01 0.8400
O5 C14 1.324(5)
O5 H06 0.8400
O2 N2 1.351(4)
O12 C29 1.315(5)
O12 H05 0.8400
C5 N3 1.306(5)
C5 C6 1.470(6)
C5 C7 1.477(6)
N5 C9 1.346(5)
N5 C13 1.351(5)
N10 C28 1.335(5)
N10 C24 1.339(5)
N7 C17 1.283(5)
N8 C21 1.301(5)
N6 C16 1.294(5)
C11 C12 1.365(6)
C11 C10 1.379(6)
C11 C14 1.507(6)
N4 C6 1.290(5)
C17 C16 1.465(6)
C17 C19 1.495(5)
C7 H7A 0.9800
C7 H7B 0.9800
C7 H7C 0.9800
C25 C26 1.377(5)
C25 C24 1.384(5)
C25 H25 0.9500
C16 C18 1.497(6)
C12 C13 1.380(6)
C12 H12 0.9500
C21 C20 1.458(6)
C21 C23 1.485(5)
N9 C20 1.308(5)
N2 C2 1.291(5)
C13 H13 0.9500
N1 C1 1.288(5)
C26 C27 1.386(6)
C26 C29 1.499(6)
C23 H23A 0.9800
C23 H23B 0.9800
C23 H23C 0.9800
C27 C28 1.391(6)
C27 H27 0.9500
C15 H15A 0.9800
C15 H15B 0.9800
C15 H15C 0.9800
C6 C8 1.501(6)
C18 H18A 0.9800
C18 H18B 0.9800
C18 H18C 0.9800
C24 H24 0.9500
C28 H28 0.9500
C10 C9 1.388(6)
C10 H10 0.9500
C9 H9 0.9500
C19 H19A 0.9800
C19 H19B 0.9800
C19 H19C 0.9800
C3 C1 1.490(6)
C3 H3A 0.9800
C3 H3B 0.9800
C3 H3C 0.9800
C4 C2 1.489(6)
C4 H4A 0.9800
C4 H4B 0.9800
C4 H4C 0.9800
C20 C22 1.482(5)
C2 C1 1.474(6)
C30 H30A 0.9800
C30 H30B 0.9800
C30 H30C 0.9800
C22 H22A 0.9800
C22 H22B 0.9800
C22 H22C 0.9800
C8 H8A 0.9800
C8 H8B 0.9800
C8 H8C 0.9800

loop_
_geom_hbond_atom_site_label_D
_geom_hbond_atom_site_label_H
_geom_hbond_atom_site_label_A
_geom_hbond_distance_DH
_geom_hbond_distance_HA
_geom_hbond_distance_DA
_geom_hbond_angle_DHA
_geom_hbond_site_symmetry_A
O5 H06 O10 0.84 1.76 2.564(4) 160.9 3_666
O12 H05 O3 0.84 1.80 2.595(4) 157.1 4_565

loop_
_geom_torsion_atom_site_label_1
_geom_torsion_atom_site_label_2
_geom_torsion_atom_site_label_3
_geom_torsion_atom_site_label_4
_geom_torsion
N4 Co1 N5 C9 -131.0(3)
N1 Co1 N5 C9 50.3(3)
N3 Co1 N5 C9 -49.3(3)
N2 Co1 N5 C9 130.9(3)
C15 Co1 N5 C9 42(7)
N4 Co1 N5 C13 53.3(3)
N1 Co1 N5 C13 -125.3(3)
N3 Co1 N5 C13 135.1(3)
N2 Co1 N5 C13 -44.7(3)
C15 Co1 N5 C13 -134(6)
N9 Co2 N10 C28 -56.4(3)
N8 Co2 N10 C28 -138.5(3)
N7 Co2 N10 C28 122.5(3)
N6 Co2 N10 C28 41.9(3)
C30 Co2 N10 C28 154(5)
N9 Co2 N10 C24 126.8(3)
N8 Co2 N10 C24 44.7(3)
N7 Co2 N10 C24 -54.3(3)
N6 Co2 N10 C24 -134.9(3)
C30 Co2 N10 C24 -23(5)
N9 Co2 N7 C17 75(3)
N8 Co2 N7 C17 -178.5(3)
N6 Co2 N7 C17 3.1(3)
C30 Co2 N7 C17 95.1(3)
N10 Co2 N7 C17 -85.8(3)
N9 Co2 N7 O8 -105(2)
N8 Co2 N7 O8 1.8(3)
N6 Co2 N7 O8 -176.6(3)
C30 Co2 N7 O8 -84.6(3)
N10 Co2 N7 O8 94.5(3)
N9 Co2 N8 C21 0.5(3)
N7 Co2 N8 C21 -176.2(3)
N6 Co2 N8 C21 -103(5)
C30 Co2 N8 C21 -88.7(3)
N10 Co2 N8 C21 92.9(3)
N9 Co2 N8 O10 -177.6(3)
N7 Co2 N8 O10 5.6(3)
N6 Co2 N8 O10 79(5)
C30 Co2 N8 O10 93.1(3)
N10 Co2 N8 O10 -85.3(3)
N9 Co2 N6 C16 179.6(3)
N8 Co2 N6 C16 -77(5)
N7 Co2 N6 C16 -3.6(3)
C30 Co2 N6 C16 -91.4(3)
N10 Co2 N6 C16 87.0(3)
N9 Co2 N6 O7 3.3(3)
N8 Co2 N6 O7 107(5)
N7 Co2 N6 O7 -179.9(3)
C30 Co2 N6 O7 92.4(3)
N10 Co2 N6 O7 -89.2(3)
N1 Co1 N4 C6 -119(3)
N3 Co1 N4 C6 1.9(3)
N2 Co1 N4 C6 -175.7(3)
C15 Co1 N4 C6 -86.4(3)
N5 Co1 N4 C6 93.5(3)
N1 Co1 N4 O4 60(3)
N3 Co1 N4 O4 -179.7(3)
N2 Co1 N4 O4 2.7(3)
C15 Co1 N4 O4 92.1(3)
N5 Co1 N4 O4 -88.1(3)
O8 N7 C17 C16 177.6(3)
Co2 N7 C17 C16 -2.1(4)
O8 N7 C17 C19 -1.5(6)
Co2 N7 C17 C19 178.8(3)
C6 C5 N3 O3 -178.3(3)
C7 C5 N3 O3 0.2(6)
C6 C5 N3 Co1 -0.6(4)
C7 C5 N3 Co1 178.0(3)
N4 Co1 N3 C5 -0.6(3)
N1 Co1 N3 C5 177.1(3)
N2 Co1 N3 C5 82(4)
C15 Co1 N3 C5 88.1(3)
N5 Co1 N3 C5 -93.3(3)
N4 Co1 N3 O3 177.2(3)
N1 Co1 N3 O3 -5.1(3)
N2 Co1 N3 O3 -101(4)
C15 Co1 N3 O3 -94.1(3)
N5 Co1 N3 O3 84.5(3)
O7 N6 C16 C17 179.8(3)
Co2 N6 C16 C17 3.4(4)
O7 N6 C16 C18 0.6(6)
Co2 N6 C16 C18 -175.8(3)
N7 C17 C16 N6 -0.8(5)
C19 C17 C16 N6 178.2(4)
N7 C17 C16 C18 178.3(4)
C19 C17 C16 C18 -2.6(6)
C10 C11 C12 C13 1.2(6)
C14 C11 C12 C13 -177.8(4)
C12 C11 C14 O6 -179.0(4)
C10 C11 C14 O6 1.9(6)
C12 C11 C14 O5 2.3(5)
C10 C11 C14 O5 -176.7(4)
O10 N8 C21 C20 179.5(3)
Co2 N8 C21 C20 1.3(4)
O10 N8 C21 C23 1.2(6)
Co2 N8 C21 C23 -176.9(3)
N8 Co2 N9 C20 -2.6(3)
N7 Co2 N9 C20 105(2)
N6 Co2 N9 C20 175.8(3)
C30 Co2 N9 C20 84.3(3)
N10 Co2 N9 C20 -94.8(3)
N8 Co2 N9 O9 179.5(3)
N7 Co2 N9 O9 -73(3)
N6 Co2 N9 O9 -2.2(3)
C30 Co2 N9 O9 -93.7(3)
N10 Co2 N9 O9 87.2(3)
N4 Co1 N2 C2 -179.6(3)
N1 Co1 N2 C2 2.6(3)
N3 Co1 N2 C2 98(4)
C15 Co1 N2 C2 92.0(3)
N5 Co1 N2 C2 -86.6(3)
N4 Co1 N2 O2 -0.3(3)
N1 Co1 N2 O2 -178.1(3)
N3 Co1 N2 O2 -82(4)
C15 Co1 N2 O2 -88.7(3)
N5 Co1 N2 O2 92.7(3)
C9 N5 C13 C12 -1.1(6)
Co1 N5 C13 C12 174.8(3)
C11 C12 C13 N5 0.1(6)
N4 Co1 N1 C1 -60(3)
N3 Co1 N1 C1 179.4(3)
N2 Co1 N1 C1 -3.0(3)
C15 Co1 N1 C1 -92.7(3)
N5 Co1 N1 C1 87.5(3)
N4 Co1 N1 O1 122(3)
N3 Co1 N1 O1 1.4(3)
N2 Co1 N1 O1 179.0(3)
C15 Co1 N1 O1 89.3(3)
N5 Co1 N1 O1 -90.5(3)
C24 C25 C26 C27 -0.3(6)
C24 C25 C26 C29 179.9(4)
C25 C26 C29 O11 176.4(4)
C27 C26 C29 O11 -3.4(6)
C25 C26 C29 O12 -1.0(5)
C27 C26 C29 O12 179.2(4)
C25 C26 C27 C28 -0.3(6)
C29 C26 C27 C28 179.5(4)
O4 N4 C6 C5 178.8(3)
Co1 N4 C6 C5 -2.6(4)
O4 N4 C6 C8 -4.1(6)
Co1 N4 C6 C8 174.5(3)
N3 C5 C6 N4 2.0(5)
C7 C5 C6 N4 -176.5(4)
N3 C5 C6 C8 -175.0(4)
C7 C5 C6 C8 6.5(6)
C28 N10 C24 C25 -1.0(6)
Co2 N10 C24 C25 176.0(3)
C26 C25 C24 N10 1.0(6)
C24 N10 C28 C27 0.4(6)
Co2 N10 C28 C27 -176.4(3)
C26 C27 C28 N10 0.3(6)
C12 C11 C10 C9 -1.5(6)
C14 C11 C10 C9 177.6(4)
C13 N5 C9 C10 0.8(6)
Co1 N5 C9 C10 -174.9(3)
C11 C10 C9 N5 0.4(6)
O9 N9 C20 C21 -178.1(3)
Co2 N9 C20 C21 3.8(4)
O9 N9 C20 C22 2.0(6)
Co2 N9 C20 C22 -176.0(3)
N8 C21 C20 N9 -3.3(5)
C23 C21 C20 N9 174.9(4)
N8 C21 C20 C22 176.6(4)
C23 C21 C20 C22 -5.2(6)
O2 N2 C2 C1 178.9(3)
Co1 N2 C2 C1 -1.8(4)
O2 N2 C2 C4 -1.1(6)
Co1 N2 C2 C4 178.3(3)
O1 N1 C1 C2 -179.1(3)
Co1 N1 C1 C2 2.9(4)
O1 N1 C1 C3 2.4(6)
Co1 N1 C1 C3 -175.6(3)
N2 C2 C1 N1 -0.7(5)
C4 C2 C1 N1 179.3(4)
N2 C2 C1 C3 177.8(4)
C4 C2 C1 C3 -2.2(6)
